data_1531297
loop_
_publ_author_name
'Chen, X.'
'Zhu, L.-P.'
'Yamanaka, S.'

_publ_section_title
;
 High-pressure synthesis and structural characterization of three new
 polyphosphides, alpha-(Sr P3), Ba P8 and La P5
;
_journal_name_full 'Journal of Solid State Chemistry'
_journal_page_first 449
_journal_page_last 455
_journal_volume 173
_journal_year 2003
_chemical_formula_sum 'Ba P8'
_space_group_IT_number 2
_symmetry_space_group_name_Hall '-P 1'
_symmetry_space_group_name_H-M 'P -1'
_cell_angle_alpha 86.32
_cell_angle_beta 84.31
_cell_angle_gamma 70.4
_cell_formula_units_Z 2
_cell_length_a 6.762
_cell_length_b 7.233
_cell_length_c 8.567
_cell_volume 392.571
_citation_journal_id_ASTM JSSCBI
_cod_data_source_file Chen_JSSCBI_2003_1613.cif
_cod_data_source_block Ba1P8
_cod_original_formula_sum 'Ba1 P8'
_cod_database_code 1531297

loop_
_symmetry_equiv_pos_as_xyz
x,y,z
-x,-y,-z

loop_
_atom_site_label
_atom_site_type_symbol
_atom_site_fract_x
_atom_site_fract_y
_atom_site_fract_z
_atom_site_occupancy
_atom_site_U_iso_or_equiv
Ba1 Ba 0.26154 0.33805 0.68142 1 0.0
P4 P 0.2333 0.6766 0.3948 1 0.0
P7 P 0.4036 0.7764 0.0393 1 0.0
P5 P 0.2378 0.5782 0.1541 1 0.0
P8 P 0.5269 0.33 0.2036 1 0.0
P6 P 0.398 0.1203 0.3306 1 0.0
P2 P 0.0891 0.1864 0.2408 1 0.0
P1 P 0.0169 0.04 0.6188 1 0.0
P3 P 0.1402 0.0525 0.0011 1 0.0
